data_9009581
loop_
_publ_author_name
'Dal Negro, A.'
'Giuseppetti, G.'
'Tadini, C.'

_publ_section_title
;
 Refinement of the crystal structure of northupite: Na3Mg(CO3)2Cl
;
_journal_name_full 'Tschermaks Mineralogische und Petrographische Mitteilungen'
_journal_page_first 158
_journal_page_last 163
_journal_volume 22
_journal_year 1975
_chemical_compound_source 'Searles Lake, California, USA'
_chemical_formula_sum 'C2 Cl Mg Na3 O6'
_chemical_name_mineral Northupite
_space_group_IT_number 203
_symmetry_space_group_name_Hall '-F 2uv 2vw 3'
_symmetry_space_group_name_H-M 'F d -3 :2'
_cell_angle_alpha 90
_cell_angle_beta 90
_cell_angle_gamma 90
_cell_length_a 14.069
_cell_length_b 14.069
_cell_length_c 14.069
_cell_formula_units_Z 16
_cell_volume 2784.772
_database_code_amcsd 0015654
_exptl_crystal_density_diffrn 2.373
_cod_original_sg_symbol_H-M 'F d 3'
_cod_original_formula_sum 'Na3 Mg C2 O6 Cl'
_cod_database_code 9009581

loop_
_space_group_symop_operation_xyz
x,y,z
x,1/2+y,1/2+z
1/2+x,y,1/2+z
1/2+x,1/2+y,z
1/4+z,1/4+x,-y
1/4+z,3/4+x,1/2-y
3/4+z,1/4+x,1/2-y
3/4+z,3/4+x,-y
1/4+z,-x,1/4+y
1/4+z,1/2-x,3/4+y
3/4+z,-x,3/4+y
3/4+z,1/2-x,1/4+y
-z,1/4+x,1/4+y
-z,3/4+x,3/4+y
1/2-z,1/4+x,3/4+y
1/2-z,3/4+x,1/4+y
-z,-x,-y
-z,1/2-x,1/2-y
1/2-z,-x,1/2-y
1/2-z,1/2-x,-y
y,3/4-z,3/4-x
y,1/4-z,1/4-x
1/2+y,3/4-z,1/4-x
1/2+y,1/4-z,3/4-x
3/4-y,3/4-z,x
3/4-y,1/4-z,1/2+x
1/4-y,3/4-z,1/2+x
1/4-y,1/4-z,x
3/4-y,z,3/4-x
3/4-y,1/2+z,1/4-x
1/4-y,z,1/4-x
1/4-y,1/2+z,3/4-x
y,z,x
y,1/2+z,1/2+x
1/2+y,z,1/2+x
1/2+y,1/2+z,x
1/4+x,-y,1/4+z
1/4+x,1/2-y,3/4+z
3/4+x,-y,3/4+z
3/4+x,1/2-y,1/4+z
-x,1/4+y,1/4+z
-x,3/4+y,3/4+z
1/2-x,1/4+y,3/4+z
1/2-x,3/4+y,1/4+z
1/4+x,1/4+y,-z
1/4+x,3/4+y,1/2-z
3/4+x,1/4+y,1/2-z
3/4+x,3/4+y,-z
-x,-y,-z
-x,1/2-y,1/2-z
1/2-x,-y,1/2-z
1/2-x,1/2-y,-z
3/4-z,3/4-x,y
3/4-z,1/4-x,1/2+y
1/4-z,3/4-x,1/2+y
1/4-z,1/4-x,y
3/4-z,x,3/4-y
3/4-z,1/2+x,1/4-y
1/4-z,x,1/4-y
1/4-z,1/2+x,3/4-y
z,3/4-x,3/4-y
z,1/4-x,1/4-y
1/2+z,3/4-x,1/4-y
1/2+z,1/4-x,3/4-y
z,x,y
z,1/2+x,1/2+y
1/2+z,x,1/2+y
1/2+z,1/2+x,y
-y,1/4+z,1/4+x
-y,3/4+z,3/4+x
1/2-y,1/4+z,3/4+x
1/2-y,3/4+z,1/4+x
1/4+y,1/4+z,-x
1/4+y,3/4+z,1/2-x
3/4+y,1/4+z,1/2-x
3/4+y,3/4+z,-x
1/4+y,-z,1/4+x
1/4+y,1/2-z,3/4+x
3/4+y,-z,3/4+x
3/4+y,1/2-z,1/4+x
-y,-z,-x
-y,1/2-z,1/2-x
1/2-y,-z,1/2-x
1/2-y,1/2-z,-x
3/4-x,y,3/4-z
3/4-x,1/2+y,1/4-z
1/4-x,y,1/4-z
1/4-x,1/2+y,3/4-z
x,3/4-y,3/4-z
x,1/4-y,1/4-z
1/2+x,3/4-y,1/4-z
1/2+x,1/4-y,3/4-z
3/4-x,3/4-y,z
3/4-x,1/4-y,1/2+z
1/4-x,3/4-y,1/2+z
1/4-x,1/4-y,z

loop_
_atom_site_aniso_label
_atom_site_aniso_U_11
_atom_site_aniso_U_22
_atom_site_aniso_U_33
_atom_site_aniso_U_12
_atom_site_aniso_U_13
_atom_site_aniso_U_23
Na 0.02026 0.02116 0.01865 0.00000 0.00000 0.00391
Mg 0.01043 0.01043 0.01043 -0.00050 -0.00050 -0.00050
C 0.01013 0.01013 0.01013 -0.00211 -0.00211 -0.00211
O 0.01865 0.01434 0.01263 -0.00100 0.00180 0.00321
Cl 0.02647 0.02647 0.02647 -0.01023 0.01023 0.01023

loop_
_atom_site_label
_atom_site_fract_x
_atom_site_fract_y
_atom_site_fract_z
_atom_site_U_iso_or_equiv
Na 0.89770 0.12500 0.12500 0.02001
Mg 0.50000 0.50000 0.50000 0.01051
C 0.28309 0.28309 0.28309 0.01013
O 0.26270 0.23011 0.35458 0.01520
Cl 0.00000 0.00000 0.00000 0.02647

loop_
_cod_related_entry_id
_cod_related_entry_database
_cod_related_entry_code
1 AMCSD 0015654
